data_2227023
loop_
_publ_author_name
'Mei, Chong-Zhen'
'Xiong, Han-Lin'
'Zhang, Peng'

_publ_section_title
;
 <i>catena</i>-Poly[[aqua(5,5'-dimethyl-2,2'-bipyridine-\k^2^<i>N</i>,<i>N</i>')copper(II)]-\m-2,2'-oxydibenzoato-\k^2^<i>O</i>:<i>O</i>']
;
_journal_coeditor_code NK2034
_journal_issue 8
_journal_name_full 'Acta Crystallographica Section E'
_journal_page_first m905
_journal_page_last m906
_journal_paper_doi 10.1107/S160053681002622X
_journal_volume 66
_journal_year 2010
_chemical_formula_iupac '[Cu (C14 H8 O5) (C12 H12 N2) (H2 O)]'
_chemical_formula_moiety 'C26 H22 Cu N2 O6'
_chemical_formula_sum 'C26 H22 Cu N2 O6'
_chemical_formula_weight 522.00
_chemical_name_systematic
;
<i>catena</i>-Poly[[aqua(5,5'-dimethyl-2,2'-bipyridine-
\k^2^<i>N</i>,<i>N</i>')copper(II)]-\m-2,2'-oxydibenzoato-
\k^2^<i>O</i>:<i>O</i>']
;
_space_group_IT_number 14
_symmetry_cell_setting monoclinic
_symmetry_space_group_name_Hall '-P 2ybc'
_symmetry_space_group_name_H-M 'P 1 21/c 1'
_atom_sites_solution_hydrogens geom
_atom_sites_solution_primary direct
_atom_sites_solution_secondary difmap
_audit_creation_method SHELXL-97
_cell_angle_alpha 90.00
_cell_angle_beta 98.188(3)
_cell_angle_gamma 90.00
_cell_formula_units_Z 4
_cell_length_a 7.4235(11)
_cell_length_b 17.475(3)
_cell_length_c 18.053(3)
_cell_measurement_reflns_used 2235
_cell_measurement_temperature 296(2)
_cell_measurement_theta_max 25.55
_cell_measurement_theta_min 2.10
_cell_volume 2318.1(7)
_computing_cell_refinement 'SAINT (Bruker, 2009)'
_computing_data_collection 'APEX2 (Bruker, 2009)'
_computing_data_reduction 'SAINT (Bruker, 2009)'
_computing_molecular_graphics 'DIAMOND (Brandenburg, 2010)'
_computing_publication_material 'SHELXTL (Sheldrick, 2008)'
_computing_structure_refinement 'SHELXTL (Sheldrick, 2008)'
_computing_structure_solution 'SHELXTL (Sheldrick, 2008)'
_diffrn_ambient_temperature 296(2)
_diffrn_measured_fraction_theta_full 1.000
_diffrn_measured_fraction_theta_max 1.000
_diffrn_measurement_device_type 'Bruker SMART APEXII CCD area-detector'
_diffrn_measurement_method '\w scans'
_diffrn_radiation_monochromator graphite
_diffrn_radiation_source 'fine-focus sealed tube'
_diffrn_radiation_type MoK\a
_diffrn_radiation_wavelength 0.71073
_diffrn_reflns_av_R_equivalents 0.0419
_diffrn_reflns_av_sigmaI/netI 0.0479
_diffrn_reflns_limit_h_max 8
_diffrn_reflns_limit_h_min -8
_diffrn_reflns_limit_k_max 10
_diffrn_reflns_limit_k_min -20
_diffrn_reflns_limit_l_max 21
_diffrn_reflns_limit_l_min -21
_diffrn_reflns_number 12080
_diffrn_reflns_theta_full 25.00
_diffrn_reflns_theta_max 25.00
_diffrn_reflns_theta_min 2.28
_exptl_absorpt_coefficient_mu 0.988
_exptl_absorpt_correction_T_max 0.8579
_exptl_absorpt_correction_T_min 0.8268
_exptl_absorpt_correction_type multi-scan
_exptl_absorpt_process_details '(SADABS; Bruker, 2009)'
_exptl_crystal_colour blue
_exptl_crystal_density_diffrn 1.496
_exptl_crystal_density_method 'not measured'
_exptl_crystal_description block
_exptl_crystal_F_000 1076
_exptl_crystal_size_max 0.20
_exptl_crystal_size_mid 0.18
_exptl_crystal_size_min 0.16
_refine_diff_density_max 0.321
_refine_diff_density_min -0.216
_refine_ls_extinction_method none
_refine_ls_goodness_of_fit_ref 1.036
_refine_ls_hydrogen_treatment constr
_refine_ls_matrix_type full
_refine_ls_number_parameters 318
_refine_ls_number_reflns 4071
_refine_ls_number_restraints 0
_refine_ls_restrained_S_all 1.036
_refine_ls_R_factor_all 0.0638
_refine_ls_R_factor_gt 0.0427
_refine_ls_shift/su_max 0.001
_refine_ls_shift/su_mean 0.000
_refine_ls_structure_factor_coef Fsqd
_refine_ls_weighting_details 'calc w=1/[\s^2^(Fo^2^)+(0.0500P)^2^+0.0178P] where P=(Fo^2^+2Fc^2^)/3'
_refine_ls_weighting_scheme calc
_refine_ls_wR_factor_gt 0.0909
_refine_ls_wR_factor_ref 0.0968
_reflns_number_gt 3150
_reflns_number_total 4071
_reflns_threshold_expression I>2sigma(I)
_cod_data_source_file nk2034.cif
_cod_data_source_block I
_cod_original_cell_volume 2318.0(6)
_cod_original_sg_symbol_H-M 'P 21/c'
_cod_database_code 2227023
_cod_database_fobs_code 2227023

loop_
_symmetry_equiv_pos_as_xyz
'x, y, z'
'-x, y+1/2, -z+1/2'
'-x, -y, -z'
'x, -y-1/2, z-1/2'

loop_
_atom_site_type_symbol
_atom_site_label
_atom_site_fract_x
_atom_site_fract_y
_atom_site_fract_z
_atom_site_U_iso_or_equiv
_atom_site_adp_type
_atom_site_calc_flag
_atom_site_refinement_flags
_atom_site_occupancy
_atom_site_disorder_assembly
_atom_site_disorder_group
Cu Cu1 0.41788(4) 0.62384(2) 0.109714(18) 0.03306(13) Uani d . 1 . .
N N1 0.3306(3) 0.65433(15) 0.00279(13) 0.0377(6) Uani d . 1 . .
N N2 0.3278(3) 0.52235(13) 0.06863(12) 0.0323(5) Uani d . 1 . .
O O1 0.4265(2) 0.93932(11) 0.19835(11) 0.0386(5) Uani d . 1 . .
O O2 0.4863(3) 1.08114(12) 0.29366(10) 0.0418(5) Uani d . 1 . .
O O3 0.1882(3) 1.09819(15) 0.29298(12) 0.0577(6) Uani d . 1 . .
O O4 0.3634(3) 0.77983(13) 0.19838(16) 0.0715(8) Uani d . 1 . .
O O5 0.5373(3) 0.72067(11) 0.12721(11) 0.0426(5) Uani d . 1 . .
O O1W 0.1358(3) 0.66083(13) 0.14824(12) 0.0539(6) Uani d . 1 . .
H H1WA 0.1690 0.7023 0.1708 0.065 Uiso d R 1 . .
H H1WB 0.0485 0.6448 0.1698 0.065 Uiso d R 1 . .
C C1 0.3209(4) 1.08195(16) 0.26283(15) 0.0336(7) Uani d . 1 . .
C C2 0.2924(3) 1.06403(16) 0.18006(15) 0.0299(6) Uani d . 1 . .
C C3 0.1997(4) 1.11672(18) 0.13170(17) 0.0416(7) Uani d . 1 . .
H H3 0.1522 1.1605 0.1510 0.050 Uiso calc R 1 . .
C C4 0.1763(5) 1.1054(2) 0.05493(19) 0.0591(10) Uani d . 1 . .
H H4 0.1161 1.1419 0.0230 0.071 Uiso calc R 1 . .
C C5 0.2424(5) 1.0401(3) 0.02647(19) 0.0661(11) Uani d . 1 . .
H H5 0.2284 1.0327 -0.0250 0.079 Uiso calc R 1 . .
C C6 0.3294(4) 0.9855(2) 0.07367(19) 0.0532(9) Uani d . 1 . .
H H6 0.3713 0.9407 0.0542 0.064 Uiso calc R 1 . .
C C7 0.3543(3) 0.99754(17) 0.15049(16) 0.0332(7) Uani d . 1 . .
C C8 0.6009(4) 0.91544(17) 0.18894(15) 0.0319(6) Uani d . 1 . .
C C9 0.7378(4) 0.97019(18) 0.19715(17) 0.0424(8) Uani d . 1 . .
H H9 0.7110 1.0207 0.2076 0.051 Uiso calc R 1 . .
C C10 0.9132(4) 0.9495(2) 0.18986(19) 0.0504(9) Uani d . 1 . .
H H10 1.0052 0.9860 0.1957 0.060 Uiso calc R 1 . .
C C11 0.9531(4) 0.8748(2) 0.17389(18) 0.0500(9) Uani d . 1 . .
H H11 1.0716 0.8609 0.1687 0.060 Uiso calc R 1 . .
C C12 0.8167(4) 0.82106(18) 0.16569(16) 0.0396(7) Uani d . 1 . .
H H12 0.8445 0.7708 0.1546 0.048 Uiso calc R 1 . .
C C13 0.6376(3) 0.83974(17) 0.17359(14) 0.0299(6) Uani d . 1 . .
C C14 0.4984(4) 0.77630(16) 0.16651(16) 0.0327(7) Uani d . 1 . .
C C15 0.3015(5) 0.8219(2) -0.1299(2) 0.0723(12) Uani d . 1 . .
H H15A 0.3508 0.8548 -0.0894 0.108 Uiso calc R 1 . .
H H15B 0.1830 0.8399 -0.1509 0.108 Uiso calc R 1 . .
H H15C 0.3802 0.8222 -0.1677 0.108 Uiso calc R 1 . .
C C16 0.2864(4) 0.7414(2) -0.10098(19) 0.0529(9) Uani d . 1 . .
C C17 0.2245(5) 0.6804(3) -0.14685(19) 0.0643(11) Uani d . 1 . .
H H17 0.1899 0.6886 -0.1978 0.077 Uiso calc R 1 . .
C C18 0.2136(4) 0.6083(2) -0.11798(18) 0.0552(9) Uani d . 1 . .
H H18 0.1712 0.5678 -0.1491 0.066 Uiso calc R 1 . .
C C19 0.2660(4) 0.59610(19) -0.04244(16) 0.0381(7) Uani d . 1 . .
C C20 0.3397(4) 0.7244(2) -0.02617(18) 0.0474(8) Uani d . 1 . .
H H20 0.3842 0.7639 0.0058 0.057 Uiso calc R 1 . .
C C21 0.2604(4) 0.52224(18) -0.00508(16) 0.0351(7) Uani d . 1 . .
C C22 0.1926(4) 0.4554(2) -0.03889(18) 0.0482(9) Uani d . 1 . .
H H22 0.1471 0.4551 -0.0896 0.058 Uiso calc R 1 . .
C C23 0.1919(4) 0.38961(19) 0.0019(2) 0.0527(9) Uani d . 1 . .
H H23 0.1453 0.3448 -0.0212 0.063 Uiso calc R 1 . .
C C24 0.2601(4) 0.38895(18) 0.07754(19) 0.0452(8) Uani d . 1 . .
C C25 0.2616(5) 0.3185(2) 0.1245(2) 0.0670(11) Uani d . 1 . .
H H25A 0.3677 0.3187 0.1617 0.100 Uiso calc R 1 . .
H H25B 0.2637 0.2740 0.0933 0.100 Uiso calc R 1 . .
H H25C 0.1544 0.3174 0.1486 0.100 Uiso calc R 1 . .
C C26 0.3266(4) 0.45785(18) 0.10777(17) 0.0404(7) Uani d . 1 . .
H H26 0.3733 0.4592 0.1584 0.048 Uiso calc R 1 . .

loop_
_atom_site_aniso_label
_atom_site_aniso_U_11
_atom_site_aniso_U_22
_atom_site_aniso_U_33
_atom_site_aniso_U_12
_atom_site_aniso_U_13
_atom_site_aniso_U_23
Cu1 0.0383(2) 0.0272(2) 0.0334(2) -0.00240(16) 0.00395(14) -0.00399(17)
N1 0.0390(14) 0.0389(15) 0.0359(14) -0.0015(12) 0.0077(11) 0.0017(12)
N2 0.0340(12) 0.0318(14) 0.0316(13) -0.0041(11) 0.0064(10) -0.0061(11)
O1 0.0331(11) 0.0267(11) 0.0592(13) 0.0026(9) 0.0180(9) 0.0021(10)
O2 0.0402(12) 0.0403(13) 0.0417(12) 0.0130(10) -0.0054(9) -0.0067(10)
O3 0.0453(13) 0.0819(18) 0.0500(13) 0.0019(12) 0.0210(11) -0.0035(13)
O4 0.0533(14) 0.0459(15) 0.126(2) -0.0231(12) 0.0493(15) -0.0352(15)
O5 0.0499(12) 0.0283(11) 0.0514(13) -0.0063(10) 0.0133(10) -0.0108(10)
O1W 0.0399(12) 0.0536(15) 0.0716(16) -0.0091(11) 0.0198(11) -0.0203(13)
C1 0.0371(17) 0.0235(15) 0.0408(17) 0.0012(13) 0.0078(14) 0.0056(14)
C2 0.0235(13) 0.0295(16) 0.0369(16) -0.0052(12) 0.0049(11) 0.0030(13)
C3 0.0399(16) 0.0364(18) 0.0472(18) 0.0048(15) 0.0013(14) 0.0037(15)
C4 0.056(2) 0.069(3) 0.047(2) 0.0104(19) -0.0089(17) 0.0112(19)
C5 0.061(2) 0.098(3) 0.0355(19) -0.001(2) -0.0050(17) -0.007(2)
C6 0.0492(19) 0.060(2) 0.051(2) -0.0011(18) 0.0081(16) -0.0185(19)
C7 0.0255(14) 0.0331(17) 0.0407(17) -0.0081(12) 0.0034(12) 0.0026(14)
C8 0.0298(15) 0.0320(17) 0.0351(15) -0.0048(13) 0.0086(12) 0.0002(14)
C9 0.0422(18) 0.0319(17) 0.0544(19) -0.0101(14) 0.0115(14) -0.0043(15)
C10 0.0339(17) 0.051(2) 0.066(2) -0.0191(16) 0.0065(15) 0.0003(19)
C11 0.0255(15) 0.064(2) 0.060(2) -0.0004(17) 0.0041(14) 0.006(2)
C12 0.0325(16) 0.0381(18) 0.0482(18) 0.0053(14) 0.0057(13) -0.0021(15)
C13 0.0275(15) 0.0310(16) 0.0308(15) 0.0000(12) 0.0027(11) -0.0025(13)
C14 0.0323(16) 0.0254(16) 0.0395(16) 0.0004(13) 0.0015(13) -0.0001(14)
C15 0.070(2) 0.075(3) 0.070(3) -0.008(2) 0.005(2) 0.034(2)
C16 0.0409(18) 0.067(2) 0.051(2) -0.0076(18) 0.0062(15) 0.0202(19)
C17 0.059(2) 0.092(3) 0.039(2) -0.020(2) -0.0020(16) 0.014(2)
C18 0.057(2) 0.069(3) 0.0380(19) -0.0188(19) 0.0025(16) -0.0017(18)
C19 0.0316(16) 0.050(2) 0.0341(16) -0.0065(14) 0.0096(13) -0.0049(15)
C20 0.0485(19) 0.048(2) 0.0455(19) -0.0052(16) 0.0052(15) 0.0036(17)
C21 0.0258(14) 0.0451(19) 0.0357(17) -0.0042(13) 0.0090(12) -0.0073(15)
C22 0.0474(19) 0.058(2) 0.0389(18) -0.0118(17) 0.0065(14) -0.0176(18)
C23 0.056(2) 0.038(2) 0.064(2) -0.0134(16) 0.0109(17) -0.0206(18)
C24 0.0435(18) 0.0355(19) 0.058(2) -0.0045(15) 0.0119(15) -0.0116(16)
C25 0.083(3) 0.034(2) 0.082(3) -0.0090(19) 0.008(2) -0.003(2)
C26 0.0398(16) 0.0388(19) 0.0421(18) -0.0015(15) 0.0046(13) -0.0065(16)

loop_
_atom_type_symbol
_atom_type_description
_atom_type_scat_dispersion_real
_atom_type_scat_dispersion_imag
_atom_type_scat_source
C C 0.0033 0.0016 'International Tables Vol C Tables 4.2.6.8 and 6.1.1.4'
H H 0.0000 0.0000 'International Tables Vol C Tables 4.2.6.8 and 6.1.1.4'
N N 0.0061 0.0033 'International Tables Vol C Tables 4.2.6.8 and 6.1.1.4'
O O 0.0106 0.0060 'International Tables Vol C Tables 4.2.6.8 and 6.1.1.4'
Cu Cu 0.3201 1.2651 'International Tables Vol C Tables 4.2.6.8 and 6.1.1.4'

loop_
_geom_angle_atom_site_label_1
_geom_angle_atom_site_label_2
_geom_angle_atom_site_label_3
_geom_angle_site_symmetry_1
_geom_angle_site_symmetry_3
_geom_angle
_geom_angle_publ_flag
O5 Cu1 O2 . 2_645 95.15(8) y
O5 Cu1 N2 . . 165.19(9) y
O2 Cu1 N2 2_645 . 93.03(9) y
O5 Cu1 N1 . . 90.14(10) y
O2 Cu1 N1 2_645 . 171.74(10) y
N2 Cu1 N1 . . 80.48(10) y
O5 Cu1 O1W . . 96.74(8) y
O2 Cu1 O1W 2_645 . 93.83(8) y
N2 Cu1 O1W . . 95.01(8) y
N1 Cu1 O1W . . 91.83(9) y
C20 N1 C19 . . 119.2(3) ?
C20 N1 Cu1 . . 126.1(2) ?
C19 N1 Cu1 . . 114.7(2) ?
C26 N2 C21 . . 119.4(3) ?
C26 N2 Cu1 . . 125.53(19) ?
C21 N2 Cu1 . . 115.0(2) ?
C7 O1 C8 . . 115.2(2) ?
C1 O2 Cu1 . 2_655 126.63(18) ?
C14 O5 Cu1 . . 129.49(18) ?
Cu1 O1W H1WA . . 99.4 ?
Cu1 O1W H1WB . . 143.3 ?
H1WA O1W H1WB . . 104.5 ?
O3 C1 O2 . . 126.5(3) ?
O3 C1 C2 . . 118.6(3) ?
O2 C1 C2 . . 114.8(2) ?
C3 C2 C7 . . 118.6(3) ?
C3 C2 C1 . . 118.2(3) ?
C7 C2 C1 . . 123.2(3) ?
C2 C3 C4 . . 121.1(3) ?
C2 C3 H3 . . 119.5 ?
C4 C3 H3 . . 119.5 ?
C5 C4 C3 . . 119.5(3) ?
C5 C4 H4 . . 120.2 ?
C3 C4 H4 . . 120.2 ?
C4 C5 C6 . . 120.4(3) ?
C4 C5 H5 . . 119.8 ?
C6 C5 H5 . . 119.8 ?
C5 C6 C7 . . 119.8(3) ?
C5 C6 H6 . . 120.1 ?
C7 C6 H6 . . 120.1 ?
C2 C7 C6 . . 120.5(3) ?
C2 C7 O1 . . 119.6(2) ?
C6 C7 O1 . . 119.6(3) ?
C13 C8 C9 . . 121.2(3) ?
C13 C8 O1 . . 121.5(2) ?
C9 C8 O1 . . 117.3(3) ?
C10 C9 C8 . . 119.8(3) ?
C10 C9 H9 . . 120.1 ?
C8 C9 H9 . . 120.1 ?
C9 C10 C11 . . 120.3(3) ?
C9 C10 H10 . . 119.9 ?
C11 C10 H10 . . 119.9 ?
C12 C11 C10 . . 119.5(3) ?
C12 C11 H11 . . 120.2 ?
C10 C11 H11 . . 120.2 ?
C11 C12 C13 . . 121.8(3) ?
C11 C12 H12 . . 119.1 ?
C13 C12 H12 . . 119.1 ?
C8 C13 C12 . . 117.4(3) ?
C8 C13 C14 . . 124.5(2) ?
C12 C13 C14 . . 118.1(3) ?
O4 C14 O5 . . 124.8(3) ?
O4 C14 C13 . . 121.3(3) ?
O5 C14 C13 . . 113.9(2) ?
C16 C15 H15A . . 109.5 ?
C16 C15 H15B . . 109.5 ?
H15A C15 H15B . . 109.5 ?
C16 C15 H15C . . 109.5 ?
H15A C15 H15C . . 109.5 ?
H15B C15 H15C . . 109.5 ?
C20 C16 C17 . . 116.2(3) ?
C20 C16 C15 . . 120.8(4) ?
C17 C16 C15 . . 123.0(3) ?
C18 C17 C16 . . 120.8(3) ?
C18 C17 H17 . . 119.6 ?
C16 C17 H17 . . 119.6 ?
C17 C18 C19 . . 119.6(3) ?
C17 C18 H18 . . 120.2 ?
C19 C18 H18 . . 120.2 ?
N1 C19 C18 . . 120.5(3) ?
N1 C19 C21 . . 114.7(2) ?
C18 C19 C21 . . 124.8(3) ?
N1 C20 C16 . . 123.7(3) ?
N1 C20 H20 . . 118.1 ?
C16 C20 H20 . . 118.1 ?
N2 C21 C22 . . 119.8(3) ?
N2 C21 C19 . . 115.0(3) ?
C22 C21 C19 . . 125.2(3) ?
C23 C22 C21 . . 120.2(3) ?
C23 C22 H22 . . 119.9 ?
C21 C22 H22 . . 119.9 ?
C22 C23 C24 . . 120.6(3) ?
C22 C23 H23 . . 119.7 ?
C24 C23 H23 . . 119.7 ?
C26 C24 C23 . . 116.2(3) ?
C26 C24 C25 . . 121.3(3) ?
C23 C24 C25 . . 122.5(3) ?
C24 C25 H25A . . 109.5 ?
C24 C25 H25B . . 109.5 ?
H25A C25 H25B . . 109.5 ?
C24 C25 H25C . . 109.5 ?
H25A C25 H25C . . 109.5 ?
H25B C25 H25C . . 109.5 ?
N2 C26 C24 . . 123.8(3) ?
N2 C26 H26 . . 118.1 ?
C24 C26 H26 . . 118.1 ?

loop_
_geom_bond_atom_site_label_1
_geom_bond_atom_site_label_2
_geom_bond_site_symmetry_2
_geom_bond_distance
_geom_bond_publ_flag
Cu1 O5 . 1.915(2) y
Cu1 O2 2_645 1.9370(19) y
Cu1 N2 . 2.000(2) y
Cu1 N1 . 2.018(2) y
Cu1 O1W . 2.388(2) y
N1 C20 . 1.336(4) ?
N1 C19 . 1.349(4) ?
N2 C26 . 1.331(4) ?
N2 C21 . 1.353(4) ?
O1 C7 . 1.392(3) ?
O1 C8 . 1.394(3) ?
O2 C1 . 1.274(3) ?
O2 Cu1 2_655 1.9371(19) y
O3 C1 . 1.225(3) ?
O4 C14 . 1.226(3) ?
O5 C14 . 1.261(3) ?
O1W H1WA . 0.8500 ?
O1W H1WB . 0.8500 ?
C1 C2 . 1.512(4) ?
C2 C3 . 1.383(4) ?
C2 C7 . 1.384(4) ?
C3 C4 . 1.386(4) ?
C3 H3 . 0.9300 ?
C4 C5 . 1.370(5) ?
C4 H4 . 0.9300 ?
C5 C6 . 1.378(5) ?
C5 H5 . 0.9300 ?
C6 C7 . 1.389(4) ?
C6 H6 . 0.9300 ?
C8 C13 . 1.386(4) ?
C8 C9 . 1.388(4) ?
C9 C10 . 1.376(4) ?
C9 H9 . 0.9300 ?
C10 C11 . 1.377(5) ?
C10 H10 . 0.9300 ?
C11 C12 . 1.374(4) ?
C11 H11 . 0.9300 ?
C12 C13 . 1.396(4) ?
C12 H12 . 0.9300 ?
C13 C14 . 1.508(4) ?
C15 C16 . 1.510(5) ?
C15 H15A . 0.9600 ?
C15 H15B . 0.9600 ?
C15 H15C . 0.9600 ?
C16 C20 . 1.384(4) ?
C16 C17 . 1.388(5) ?
C17 C18 . 1.371(5) ?
C17 H17 . 0.9300 ?
C18 C19 . 1.380(4) ?
C18 H18 . 0.9300 ?
C19 C21 . 1.460(4) ?
C20 H20 . 0.9300 ?
C21 C22 . 1.380(4) ?
C22 C23 . 1.366(5) ?
C22 H22 . 0.9300 ?
C23 C24 . 1.387(5) ?
C23 H23 . 0.9300 ?
C24 C26 . 1.384(4) ?
C24 C25 . 1.494(5) ?
C25 H25A . 0.9600 ?
C25 H25B . 0.9600 ?
C25 H25C . 0.9600 ?
C26 H26 . 0.9300 ?

loop_
_geom_hbond_atom_site_label_D
_geom_hbond_atom_site_label_H
_geom_hbond_atom_site_label_A
_geom_hbond_site_symmetry_A
_geom_hbond_distance_DH
_geom_hbond_distance_HA
_geom_hbond_distance_DA
_geom_hbond_angle_DHA
O1W H1WA O4 . 0.85 1.99 2.750(3) 148.3
O1W H1WB O3 2_545 0.85 2.13 2.972(3) 171.0

loop_
_geom_torsion_atom_site_label_1
_geom_torsion_atom_site_label_2
_geom_torsion_atom_site_label_3
_geom_torsion_atom_site_label_4
_geom_torsion_site_symmetry_1
_geom_torsion_site_symmetry_2
_geom_torsion_site_symmetry_3
_geom_torsion_site_symmetry_4
_geom_torsion
_geom_torsion_publ_flag
O5 Cu1 N1 C20 . . . . -10.9(3) ?
N2 Cu1 N1 C20 . . . . -179.3(3) ?
O1W Cu1 N1 C20 . . . . 85.9(3) ?
O5 Cu1 N1 C19 . . . . 165.91(19) ?
N2 Cu1 N1 C19 . . . . -2.56(19) ?
O1W Cu1 N1 C19 . . . . -97.33(19) ?
O5 Cu1 N2 C26 . . . . 131.0(3) ?
O2 Cu1 N2 C26 2_645 . . . 7.5(2) ?
N1 Cu1 N2 C26 . . . . -177.6(2) ?
O1W Cu1 N2 C26 . . . . -86.6(2) ?
O5 Cu1 N2 C21 . . . . -50.3(4) ?
O2 Cu1 N2 C21 2_645 . . . -173.76(19) ?
N1 Cu1 N2 C21 . . . . 1.10(18) ?
O1W Cu1 N2 C21 . . . . 92.12(19) ?
O2 Cu1 O5 C14 2_645 . . . -76.3(3) ?
N2 Cu1 O5 C14 . . . . 160.5(3) ?
N1 Cu1 O5 C14 . . . . 110.1(3) ?
O1W Cu1 O5 C14 . . . . 18.2(3) ?
Cu1 O2 C1 O3 2_655 . . . -13.0(4) ?
Cu1 O2 C1 C2 2_655 . . . 164.26(18) ?
O3 C1 C2 C3 . . . . 53.5(4) ?
O2 C1 C2 C3 . . . . -124.0(3) ?
O3 C1 C2 C7 . . . . -126.4(3) ?
O2 C1 C2 C7 . . . . 56.2(4) ?
C7 C2 C3 C4 . . . . -3.1(4) ?
C1 C2 C3 C4 . . . . 177.0(3) ?
C2 C3 C4 C5 . . . . 1.5(5) ?
C3 C4 C5 C6 . . . . 0.9(6) ?
C4 C5 C6 C7 . . . . -1.6(5) ?
C3 C2 C7 C6 . . . . 2.4(4) ?
C1 C2 C7 C6 . . . . -177.8(3) ?
C3 C2 C7 O1 . . . . -171.6(2) ?
C1 C2 C7 O1 . . . . 8.3(4) ?
C5 C6 C7 C2 . . . . 0.0(5) ?
C5 C6 C7 O1 . . . . 173.9(3) ?
C8 O1 C7 C2 . . . . -125.2(3) ?
C8 O1 C7 C6 . . . . 60.8(3) ?
C7 O1 C8 C13 . . . . -123.0(3) ?
C7 O1 C8 C9 . . . . 58.4(3) ?
C13 C8 C9 C10 . . . . 0.2(4) ?
O1 C8 C9 C10 . . . . 178.8(3) ?
C8 C9 C10 C11 . . . . 0.5(5) ?
C9 C10 C11 C12 . . . . -0.4(5) ?
C10 C11 C12 C13 . . . . -0.4(5) ?
C9 C8 C13 C12 . . . . -0.9(4) ?
O1 C8 C13 C12 . . . . -179.5(2) ?
C9 C8 C13 C14 . . . . 177.8(3) ?
O1 C8 C13 C14 . . . . -0.8(4) ?
C11 C12 C13 C8 . . . . 1.0(4) ?
C11 C12 C13 C14 . . . . -177.7(3) ?
Cu1 O5 C14 O4 . . . . -4.9(4) ?
Cu1 O5 C14 C13 . . . . 173.43(17) ?
C8 C13 C14 O4 . . . . -26.1(4) ?
C12 C13 C14 O4 . . . . 152.6(3) ?
C8 C13 C14 O5 . . . . 155.5(3) ?
C12 C13 C14 O5 . . . . -25.8(4) ?
C20 C16 C17 C18 . . . . 1.6(5) ?
C15 C16 C17 C18 . . . . 179.9(3) ?
C16 C17 C18 C19 . . . . -0.4(5) ?
C20 N1 C19 C18 . . . . 1.4(4) ?
Cu1 N1 C19 C18 . . . . -175.6(2) ?
C20 N1 C19 C21 . . . . -179.5(3) ?
Cu1 N1 C19 C21 . . . . 3.5(3) ?
C17 C18 C19 N1 . . . . -1.2(5) ?
C17 C18 C19 C21 . . . . 179.9(3) ?
C19 N1 C20 C16 . . . . -0.2(5) ?
Cu1 N1 C20 C16 . . . . 176.5(2) ?
C17 C16 C20 N1 . . . . -1.3(5) ?
C15 C16 C20 N1 . . . . -179.6(3) ?
C26 N2 C21 C22 . . . . -0.4(4) ?
Cu1 N2 C21 C22 . . . . -179.2(2) ?
C26 N2 C21 C19 . . . . 179.2(2) ?
Cu1 N2 C21 C19 . . . . 0.4(3) ?
N1 C19 C21 N2 . . . . -2.6(4) ?
C18 C19 C21 N2 . . . . 176.4(3) ?
N1 C19 C21 C22 . . . . 177.0(3) ?
C18 C19 C21 C22 . . . . -4.0(5) ?
N2 C21 C22 C23 . . . . 0.5(4) ?
C19 C21 C22 C23 . . . . -179.1(3) ?
C21 C22 C23 C24 . . . . -0.4(5) ?
C22 C23 C24 C26 . . . . 0.1(5) ?
C22 C23 C24 C25 . . . . 179.8(3) ?
C21 N2 C26 C24 . . . . 0.1(4) ?
Cu1 N2 C26 C24 . . . . 178.8(2) ?
C23 C24 C26 N2 . . . . 0.0(5) ?
C25 C24 C26 N2 . . . . -179.7(3) ?
